data_9017044
loop_
_publ_author_name
'Rao, C.'
'Wang, R.'
'Hatert, F.'
'Gu, X.'
'Ottolini, L.'
'Hu, H.'
'Dong, C.'
'Bo, F. D.'
'Baijot, M.'

_publ_section_title
;
 Strontiohurlbutite, SrBe2(PO4)2, a new mineral from Nanping No. 31 pegmatite,
 Fujian Province, Southeastern China
;
_journal_name_full 'American Mineralogist'
_journal_page_first 494
_journal_page_last 499
_journal_volume 99
_journal_year 2014
_chemical_compound_source 'Nanping No. 31 pegmatite, Fujian Province, Southeastern China'
_chemical_formula_sum 'Ba0.01 Be2 Ca0.05 O8 P2 Sr0.87'
_chemical_name_mineral Strontiohurlbutite
_space_group_IT_number 14
_space_group_name_Hall '-P 2ybc'
_space_group_name_H-M_alt 'P 1 21/c 1'
_symmetry_space_group_name_H-M 'P 1 21/c 1'
_cell_angle_alpha 90
_cell_angle_beta 90.18
_cell_angle_gamma 90
_cell_length_a 7.997
_cell_length_b 8.979
_cell_length_c 8.420
_cell_formula_units_Z 4
_cell_volume 604.596
_database_code_amcsd 0020033
_exptl_crystal_density_diffrn 3.159
_cod_data_source_file inputs/fixed/downloads/05/05675.cif
_cod_data_source_block 05675
_cod_original_formula_sum 'Sr.87 Ca.05 Ba.01 Be2 P2 O8'
_cod_database_code 9017044

loop_
_space_group_symop_operation_xyz
x,y,z
x,1/2-y,1/2+z
-x,1/2+y,1/2-z
-x,-y,-z

loop_
_atom_site_aniso_label
_atom_site_aniso_U_11
_atom_site_aniso_U_22
_atom_site_aniso_U_33
_atom_site_aniso_U_12
_atom_site_aniso_U_13
_atom_site_aniso_U_23
Sr 0.00933 0.00752 0.00915 0.00024 -0.00046 -0.00060
Ca 0.00933 0.00752 0.00915 0.00024 -0.00046 -0.00060
Ba 0.00933 0.00752 0.00915 0.00024 -0.00046 -0.00060
Be1 0.00880 0.00760 0.00770 0.00060 -0.00040 0.00030
Be2 0.00920 0.00850 0.00730 -0.00010 -0.00080 0.00090
P1 0.00730 0.00490 0.00490 0.00013 -0.00023 0.00010
P2 0.00700 0.00600 0.00460 -0.00017 -0.00041 -0.00030
O1 0.01010 0.00930 0.00750 0.00080 0.00140 0.00090
O2 0.00740 0.01620 0.00710 -0.00040 0.00000 0.00050
O3 0.01060 0.00620 0.00820 0.00010 -0.00250 0.00180
O4 0.00820 0.01110 0.01190 -0.00030 -0.00010 0.00290
O5 0.01430 0.00670 0.00740 -0.00110 -0.00280 0.00180
O6 0.01410 0.00620 0.00840 0.00070 0.00230 0.00090
O7 0.01020 0.00870 0.00680 -0.00140 -0.00200 0.00150
O8 0.00900 0.00670 0.00840 0.00040 0.00220 0.00170

loop_
_atom_site_label
_atom_site_fract_x
_atom_site_fract_y
_atom_site_fract_z
_atom_site_occupancy
_atom_site_U_iso_or_equiv
Sr 0.25553 0.91255 0.10887 0.87000 0.00867
Ca 0.25553 0.91255 0.10887 0.05000 0.00867
Ba 0.25553 0.91255 0.10887 0.01000 0.00867
Be1 0.42880 0.91930 -0.27340 1.00000 0.00800
Be2 -0.07390 0.69310 -0.06330 1.00000 0.00840
P1 0.56332 0.69579 -0.06627 1.00000 0.00567
P2 0.06219 0.58553 0.23174 1.00000 0.00586
O1 0.43694 0.68179 0.07032 1.00000 0.00900
O2 0.24044 0.90691 -0.19911 1.00000 0.01020
O3 0.54896 0.85798 -0.12766 1.00000 0.00830
O4 0.73828 0.66255 -0.00846 1.00000 0.01040
O5 0.49060 0.08846 -0.30027 1.00000 0.00950
O6 -0.00630 0.92727 0.30616 1.00000 0.00960
O7 0.05641 0.68755 0.08705 1.00000 0.00850
O8 -0.05553 0.86224 -0.13523 1.00000 0.00800

loop_
_cod_related_entry_id
_cod_related_entry_database
_cod_related_entry_code
1 AMCSD 0020033
